data_7005831
loop_
_publ_author_name
'Adams, Christopher J.'
'Anderson, Kirsty M.'
'Connelly, Neil G.'
'Llamas-Rey, Estefania'
'Orpen, A. Guy'
'Paul, Rowena L.'

_publ_section_title
;
 The effect of micro-CN linkage isomerism and ancillary ligand set on
 directional metal-metal charge-transfer in cyanide-bridged dimanganese
 complexes.
;
_journal_issue 33
_journal_name_full 'Dalton transactions (Cambridge, England : 2003)'
_journal_page_first 3609
_journal_page_last 3622
_journal_paper_doi 10.1039/b705975b
_journal_year 2007
_chemical_formula_sum 'C50.5 H56 Cl3 F6 Mn2 N3 O6 P4'
_chemical_formula_weight 1255.09
_chemical_name_systematic
;
?
;
_space_group_IT_number 2
_symmetry_cell_setting triclinic
_symmetry_space_group_name_Hall '-P 1'
_symmetry_space_group_name_H-M 'P -1'
_atom_sites_solution_hydrogens geom
_atom_sites_solution_primary direct
_atom_sites_solution_secondary difmap
_audit_creation_method SHELXL-97
_cell_angle_alpha 86.824(1)
_cell_angle_beta 86.597(1)
_cell_angle_gamma 79.134(1)
_cell_formula_units_Z 2
_cell_length_a 9.9087(6)
_cell_length_b 12.8321(8)
_cell_length_c 22.7982(14)
_cell_measurement_reflns_used 135
_cell_measurement_temperature 173(2)
_cell_volume 2838.9(3)
_computing_cell_refinement 'Bruker SMART'
_computing_data_collection 'Bruker SMART'
_computing_data_reduction 'Bruker SHELXTL'
_computing_molecular_graphics 'Bruker SHELXTL'
_computing_publication_material 'Bruker SHELXTL'
_computing_structure_refinement 'SHELXL-97 (Sheldrick, 1997)'
_computing_structure_solution 'SHELXS-97 (Sheldrick, 1990)'
_diffrn_ambient_temperature 173(2)
_diffrn_measured_fraction_theta_full 0.998
_diffrn_measured_fraction_theta_max 0.998
_diffrn_measurement_device_type 'Siemens CCD area detector'
_diffrn_measurement_method '\w scans with narrow frames'
_diffrn_radiation_monochromator graphite
_diffrn_radiation_source 'fine-focus sealed tube'
_diffrn_radiation_type MoK\a
_diffrn_radiation_wavelength 0.71073
_diffrn_reflns_av_R_equivalents 0.0563
_diffrn_reflns_av_sigmaI/netI 0.0853
_diffrn_reflns_limit_h_max 11
_diffrn_reflns_limit_h_min -11
_diffrn_reflns_limit_k_max 15
_diffrn_reflns_limit_k_min -15
_diffrn_reflns_limit_l_max 27
_diffrn_reflns_limit_l_min -27
_diffrn_reflns_number 24825
_diffrn_reflns_theta_full 25.00
_diffrn_reflns_theta_max 25.00
_diffrn_reflns_theta_min 1.62
_diffrn_standards_decay_% 0
_exptl_absorpt_coefficient_mu 0.767
_exptl_absorpt_correction_T_max 1.000000
_exptl_absorpt_correction_T_min 0.735741
_exptl_absorpt_correction_type multi-scan
_exptl_absorpt_process_details 'SADABS (Sheldrick, 1996)'
_exptl_crystal_colour red
_exptl_crystal_density_diffrn 1.468
_exptl_crystal_density_meas ?
_exptl_crystal_density_method .
_exptl_crystal_description plate
_exptl_crystal_F_000 1286
_exptl_crystal_size_max 0.5
_exptl_crystal_size_mid 0.3
_exptl_crystal_size_min 0.01
_refine_diff_density_max 0.511
_refine_diff_density_min -0.593
_refine_diff_density_rms 0.068
_refine_ls_extinction_method none
_refine_ls_goodness_of_fit_ref 0.977
_refine_ls_hydrogen_treatment constr
_refine_ls_matrix_type full
_refine_ls_number_parameters 747
_refine_ls_number_reflns 9978
_refine_ls_number_restraints 6
_refine_ls_restrained_S_all 0.978
_refine_ls_R_factor_all 0.1239
_refine_ls_R_factor_gt 0.0571
_refine_ls_shift/su_max 0.000
_refine_ls_shift/su_mean 0.000
_refine_ls_structure_factor_coef Fsqd
_refine_ls_weighting_details 'calc w=1/[\s^2^(Fo^2^)+(0.0839P)^2^+0.0000P] where P=(Fo^2^+2Fc^2^)/3'
_refine_ls_weighting_scheme calc
_refine_ls_wR_factor_gt 0.1368
_refine_ls_wR_factor_ref 0.1649
_reflns_number_gt 5307
_reflns_number_total 9978
_reflns_threshold_expression >2sigma(I)
_cod_data_source_file b705975b.txt
_cod_data_source_block 8[PF6].1.5CH2Cl2
_cod_depositor_comments
;
The following automatic conversions were performed:
'_symmetry_cell_setting' value 'Triclinic' changed to 'triclinic'
according to '/home/saulius/struct/CIF-dictionaries/cif_core.dic'
dictionary named 'cif_core.dic' version 2.4.1 from 2010-06-29.

Automatic conversion script
Id: cif_fix_enum 1527 2010-12-29 10:47:43Z saulius 
;
_cod_original_sg_symbol_H-M P-1
_cod_original_formula_sum 'C50.50 H56 Cl3 F6 Mn2 N3 O6 P4'
_cod_database_code 7005831

loop_
_symmetry_equiv_pos_as_xyz
'x, y, z'
'-x, -y, -z'

loop_
_atom_site_label
_atom_site_type_symbol
_atom_site_fract_x
_atom_site_fract_y
_atom_site_fract_z
_atom_site_U_iso_or_equiv
_atom_site_adp_type
_atom_site_occupancy
_atom_site_symmetry_multiplicity
_atom_site_calc_flag
_atom_site_refinement_flags
_atom_site_disorder_assembly
_atom_site_disorder_group
Mn1 Mn 1.72925(8) -0.69985(6) 0.09123(3) 0.0403(2) Uani 1 1 d . . .
Mn2 Mn 1.63678(9) -0.76106(6) 0.31236(3) 0.0511(2) Uani 1 1 d . A .
C1 C 1.6831(5) -0.7215(4) 0.1749(2) 0.0454(12) Uani 1 1 d . . .
N1 N 1.6616(5) -0.7366(3) 0.22476(18) 0.0487(11) Uani 1 1 d . . .
N2 N 1.8565(5) -0.8033(4) 0.08668(17) 0.0458(10) Uani 1 1 d . . .
O1 O 1.9508(4) -0.8743(3) 0.08125(18) 0.0727(12) Uani 1 1 d . . .
C2 C 1.8196(8) -0.7954(5) 0.3221(2) 0.0626(16) Uani 1 1 d . . .
O2 O 1.9360(5) -0.8182(4) 0.33024(19) 0.0795(13) Uani 1 1 d . . .
C3 C 1.6052(6) -0.7763(4) 0.3896(2) 0.0500(13) Uani 1 1 d . . .
O3 O 1.5865(4) -0.7856(3) 0.44029(15) 0.0607(10) Uani 1 1 d . . .
P1 P 1.61582(14) -0.58021(10) 0.31665(5) 0.0432(3) Uani 1 1 d . . .
P3 P 1.6246(2) -0.93024(13) 0.30182(6) 0.0746(6) Uani 1 1 d D . .
P2 P 1.40459(15) -0.68406(11) 0.29868(5) 0.0483(4) Uani 1 1 d . . .
O4 O 1.6853(5) -0.9862(3) 0.24269(18) 0.0763(12) Uani 1 1 d . A .
C5 C 1.8273(9) -0.9914(6) 0.2234(3) 0.099(2) Uani 1 1 d . . .
H5A H 1.8418 -0.9193 0.2104 0.119 Uiso 1 1 calc R A .
H5B H 1.8859 -1.0158 0.2570 0.119 Uiso 1 1 calc R . .
C6 C 1.8680(10) -1.0600(7) 0.1773(5) 0.164(5) Uani 1 1 d . A .
H6A H 1.9637 -1.0581 0.1646 0.247 Uiso 1 1 calc R . .
H6B H 1.8088 -1.0373 0.1443 0.247 Uiso 1 1 calc R . .
H6C H 1.8599 -1.1325 0.1908 0.247 Uiso 1 1 calc R . .
O5 O 1.4669(17) -0.943(2) 0.2986(15) 0.108(11) Uani 0.50 1 d PD A 3
C7 C 1.404(3) -1.0324(16) 0.2824(13) 0.116(11) Uani 0.50 1 d PD A 3
H7A H 1.4015 -1.0288 0.2390 0.140 Uiso 0.50 1 calc PR A 3
H7B H 1.4678 -1.0987 0.2934 0.140 Uiso 0.50 1 calc PR A 3
C8 C 1.268(3) -1.0440(19) 0.306(2) 0.143(12) Uani 0.50 1 d P A 3
H8A H 1.2656 -1.1196 0.3133 0.215 Uiso 0.50 1 calc PR A 3
H8B H 1.2000 -1.0138 0.2769 0.215 Uiso 0.50 1 calc PR A 3
H8C H 1.2468 -1.0066 0.3423 0.215 Uiso 0.50 1 calc PR A 3
O5' O 1.4788(15) -0.9669(18) 0.3072(13) 0.066(5) Uani 0.50 1 d PD A 4
C7' C 1.476(2) -1.0766(12) 0.2923(13) 0.088(6) Uani 0.50 1 d PD A 4
H7'A H 1.5510 -1.1280 0.3104 0.105 Uiso 0.50 1 calc PR A 4
H7'B H 1.4818 -1.0844 0.2492 0.105 Uiso 0.50 1 calc PR A 4
C8' C 1.338(3) -1.0889(19) 0.3188(17) 0.140(14) Uani 0.50 1 d P A 4
H8'A H 1.3122 -1.1523 0.3040 0.210 Uiso 0.50 1 calc PR A 4
H8'B H 1.2698 -1.0261 0.3080 0.210 Uiso 0.50 1 calc PR A 4
H8'C H 1.3421 -1.0965 0.3617 0.210 Uiso 0.50 1 calc PR A 4
O6 O 1.7371(14) -1.0233(10) 0.3382(4) 0.078(4) Uani 0.50 1 d PD A 5
C9 C 1.667(2) -1.0970(14) 0.3750(9) 0.165(10) Uani 0.50 1 d PD A 5
H9A H 1.5912 -1.1069 0.3505 0.198 Uiso 0.50 1 calc PR A 5
H9B H 1.7334 -1.1649 0.3738 0.198 Uiso 0.50 1 calc PR A 5
C10 C 1.608(3) -1.099(2) 0.4316(8) 0.205(18) Uani 0.50 1 d PD A 5
H10D H 1.5266 -1.1324 0.4320 0.308 Uiso 0.50 1 calc PR A 5
H10E H 1.5813 -1.0267 0.4449 0.308 Uiso 0.50 1 calc PR A 5
H10F H 1.6750 -1.1407 0.4579 0.308 Uiso 0.50 1 calc PR A 5
O6' O 1.6768(18) -0.9978(11) 0.3588(4) 0.108(6) Uani 0.50 1 d PD A 6
C9' C 1.7526(16) -1.0268(11) 0.4041(5) 0.071(4) Uani 0.50 1 d PD A 6
H9'A H 1.7963 -0.9694 0.4172 0.086 Uiso 0.50 1 calc PR A 6
H9'B H 1.8222 -1.0920 0.3979 0.086 Uiso 0.50 1 calc PR A 6
C10' C 1.640(2) -1.0446(16) 0.4408(9) 0.128(10) Uani 0.50 1 d PD A 6
H10A H 1.6507 -1.0231 0.4806 0.191 Uiso 0.50 1 calc PR A 6
H10B H 1.6348 -1.1203 0.4421 0.191 Uiso 0.50 1 calc PR A 6
H10C H 1.5549 -1.0030 0.4254 0.191 Uiso 0.50 1 calc PR A 6
C11 C 1.4401(5) -0.5482(4) 0.2907(2) 0.0467(13) Uani 1 1 d . A .
H11A H 1.4375 -0.5200 0.2494 0.056 Uiso 1 1 calc R . .
H11B H 1.3775 -0.4985 0.3163 0.056 Uiso 1 1 calc R . .
C12 C 1.7174(5) -0.5007(4) 0.26978(19) 0.0446(13) Uani 1 1 d . . .
C13 C 1.6604(6) -0.3994(4) 0.2497(2) 0.0515(14) Uani 1 1 d . . .
H13A H 1.5663 -0.3716 0.2593 0.062 Uiso 1 1 calc R . .
C14 C 1.7400(6) -0.3368(4) 0.2154(2) 0.0571(15) Uani 1 1 d . . .
H14A H 1.6997 -0.2676 0.2011 0.068 Uiso 1 1 calc R . .
C15 C 1.8768(6) -0.3767(5) 0.2025(2) 0.0592(15) Uani 1 1 d . . .
H15A H 1.9312 -0.3345 0.1796 0.071 Uiso 1 1 calc R . .
C16 C 1.9355(6) -0.4774(5) 0.2227(2) 0.0555(14) Uani 1 1 d . . .
H16A H 2.0303 -0.5038 0.2140 0.067 Uiso 1 1 calc R . .
C17 C 1.8562(6) -0.5408(4) 0.2557(2) 0.0516(14) Uani 1 1 d . . .
H17A H 1.8964 -0.6109 0.2685 0.062 Uiso 1 1 calc R . .
C18 C 1.6122(5) -0.5170(4) 0.3861(2) 0.0429(12) Uani 1 1 d . . .
C19 C 1.7064(5) -0.5611(4) 0.4267(2) 0.0492(13) Uani 1 1 d . . .
H19A H 1.7661 -0.6268 0.4197 0.059 Uiso 1 1 calc R . .
C20 C 1.7142(6) -0.5085(5) 0.4787(2) 0.0592(16) Uani 1 1 d . . .
H20A H 1.7793 -0.5386 0.5067 0.071 Uiso 1 1 calc R . .
C21 C 1.6274(6) -0.4135(5) 0.4888(2) 0.0602(16) Uani 1 1 d . . .
H21A H 1.6326 -0.3783 0.5239 0.072 Uiso 1 1 calc R . .
C22 C 1.5332(6) -0.3693(5) 0.4484(2) 0.0592(15) Uani 1 1 d . . .
H22A H 1.4731 -0.3039 0.4557 0.071 Uiso 1 1 calc R . .
C23 C 1.5259(6) -0.4202(5) 0.3967(2) 0.0530(14) Uani 1 1 d . . .
H23A H 1.4618 -0.3889 0.3685 0.064 Uiso 1 1 calc R . .
C24 C 1.3082(6) -0.7022(4) 0.2353(2) 0.0509(14) Uani 1 1 d . A .
C25 C 1.2186(8) -0.7719(5) 0.2394(2) 0.086(2) Uani 1 1 d . . .
H25A H 1.2042 -0.8079 0.2762 0.103 Uiso 1 1 calc R A .
C26 C 1.1489(7) -0.7912(6) 0.1918(3) 0.088(2) Uani 1 1 d . A .
H26A H 1.0875 -0.8401 0.1959 0.105 Uiso 1 1 calc R . .
C27 C 1.1681(6) -0.7402(5) 0.1390(2) 0.0646(16) Uani 1 1 d . . .
H27A H 1.1218 -0.7545 0.1059 0.078 Uiso 1 1 calc R A .
C28 C 1.2539(5) -0.6683(4) 0.1337(2) 0.0531(14) Uani 1 1 d . A .
H28A H 1.2652 -0.6307 0.0972 0.064 Uiso 1 1 calc R . .
C29 C 1.3255(5) -0.6499(4) 0.1823(2) 0.0459(12) Uani 1 1 d . . .
H29A H 1.3865 -0.6007 0.1784 0.055 Uiso 1 1 calc R A .
C30 C 1.2760(6) -0.6835(4) 0.3587(2) 0.0499(14) Uani 1 1 d . A .
C31 C 1.1734(6) -0.5963(5) 0.3687(2) 0.0592(15) Uani 1 1 d . . .
H31A H 1.1706 -0.5344 0.3436 0.071 Uiso 1 1 calc R A .
C32 C 1.0742(6) -0.5965(5) 0.4145(3) 0.0672(17) Uani 1 1 d . A .
H32A H 1.0056 -0.5351 0.4209 0.081 Uiso 1 1 calc R . .
C33 C 1.0760(7) -0.6863(6) 0.4505(3) 0.0689(18) Uani 1 1 d . . .
H33A H 1.0091 -0.6870 0.4821 0.083 Uiso 1 1 calc R A .
C34 C 1.1745(7) -0.7748(6) 0.4407(2) 0.0699(18) Uani 1 1 d . A .
H34A H 1.1735 -0.8371 0.4651 0.084 Uiso 1 1 calc R . .
C35 C 1.2765(6) -0.7755(5) 0.3956(2) 0.0598(15) Uani 1 1 d . . .
H35A H 1.3452 -0.8370 0.3899 0.072 Uiso 1 1 calc R A .
C36 C 1.9502(6) -0.6439(5) -0.0120(2) 0.0665(17) Uani 1 1 d . . .
H36A H 1.9678 -0.5856 -0.0392 0.100 Uiso 1 1 calc R . .
H36B H 1.9305 -0.7019 -0.0343 0.100 Uiso 1 1 calc R . .
H36C H 2.0314 -0.6697 0.0109 0.100 Uiso 1 1 calc R . .
C37 C 1.8304(6) -0.6053(4) 0.0284(2) 0.0475(13) Uani 1 1 d . . .
C38 C 1.8362(6) -0.5675(4) 0.0862(2) 0.0510(14) Uani 1 1 d . . .
H38A H 1.9214 -0.5634 0.1067 0.061 Uiso 1 1 calc R . .
C39 C 1.6996(6) -0.5326(4) 0.1075(2) 0.0519(14) Uani 1 1 d . . .
H39A H 1.6725 -0.5013 0.1466 0.062 Uiso 1 1 calc R . .
C40 C 1.6076(6) -0.5498(4) 0.0667(2) 0.0506(13) Uani 1 1 d . . .
H40A H 1.5050 -0.5298 0.0701 0.061 Uiso 1 1 calc R . .
C41 C 1.6900(6) -0.5949(4) 0.0169(2) 0.0507(13) Uani 1 1 d . . .
H41A H 1.6536 -0.6123 -0.0206 0.061 Uiso 1 1 calc R . .
N3 N 1.5067(5) -0.8143(3) 0.05459(18) 0.0492(11) Uani 1 1 d . . .
C42 C 1.5897(5) -0.7712(4) 0.0704(2) 0.0448(12) Uani 1 1 d . . .
C43 C 1.4069(5) -0.8696(4) 0.0382(2) 0.0473(13) Uani 1 1 d . . .
C44 C 1.3324(6) -0.8288(5) -0.0095(2) 0.0570(15) Uani 1 1 d . . .
C45 C 1.3558(7) -0.7295(6) -0.0436(3) 0.087(2) Uani 1 1 d . . .
H45A H 1.3478 -0.6714 -0.0168 0.130 Uiso 1 1 calc R . .
H45B H 1.2868 -0.7104 -0.0734 0.130 Uiso 1 1 calc R . .
H45C H 1.4480 -0.7420 -0.0630 0.130 Uiso 1 1 calc R . .
C46 C 1.2317(6) -0.8861(6) -0.0248(3) 0.0756(19) Uani 1 1 d . . .
H46A H 1.1770 -0.8620 -0.0574 0.091 Uiso 1 1 calc R . .
C47 C 1.2127(7) -0.9761(6) 0.0072(4) 0.077(2) Uani 1 1 d . . .
H47A H 1.1455 -1.0142 -0.0038 0.092 Uiso 1 1 calc R . .
C48 C 1.2885(7) -1.0120(5) 0.0546(4) 0.076(2) Uani 1 1 d . . .
H48A H 1.2725 -1.0744 0.0762 0.092 Uiso 1 1 calc R . .
C49 C 1.3888(6) -0.9593(4) 0.0722(3) 0.0554(15) Uani 1 1 d . . .
C50 C 1.4702(7) -0.9959(5) 0.1247(3) 0.084(2) Uani 1 1 d . . .
H50A H 1.5683 -1.0116 0.1128 0.126 Uiso 1 1 calc R . .
H50B H 1.4421 -1.0602 0.1427 0.126 Uiso 1 1 calc R . .
H50C H 1.4538 -0.9400 0.1533 0.126 Uiso 1 1 calc R . .
P4 P 1.28198(18) -0.30852(14) 0.16576(7) 0.0694(5) Uani 1 1 d . . .
F1 F 1.2533(6) -0.3529(4) 0.22924(19) 0.160(3) Uani 1 1 d . . .
F2 F 1.1951(5) -0.3875(4) 0.1406(2) 0.1341(18) Uani 1 1 d . . .
F3 F 1.3113(4) -0.2686(3) 0.09983(15) 0.0961(12) Uani 1 1 d . . .
F4 F 1.1514(5) -0.2210(4) 0.1720(3) 0.172(3) Uani 1 1 d . . .
F5 F 1.3738(6) -0.2335(3) 0.1865(2) 0.1343(18) Uani 1 1 d . . .
F6 F 1.4128(4) -0.4004(3) 0.16005(15) 0.0780(10) Uani 1 1 d . . .
Cl1 Cl 1.8693(3) -1.32462(19) 0.36864(10) 0.1308(9) Uani 1 1 d . . .
Cl2 Cl 2.1481(3) -1.2959(2) 0.38127(11) 0.1320(9) Uani 1 1 d . . .
C99 C 2.0054(10) -1.2744(7) 0.3354(4) 0.128(3) Uani 1 1 d . . .
H99A H 1.9763 -1.1973 0.3266 0.153 Uiso 1 1 calc R . .
H99B H 2.0334 -1.3090 0.2977 0.153 Uiso 1 1 calc R . .
Cl4 Cl 1.8565(7) -0.9084(5) 0.5244(2) 0.153(2) Uani 0.50 1 d PD . .
Cl3 Cl 2.0278(7) -1.0476(5) 0.4470(3) 0.165(2) Uani 0.50 1 d PD . .
C98 C 1.9098(16) -0.9390(10) 0.4578(8) 0.121(7) Uani 0.50 1 d PD . .
H98A H 1.9467 -0.8780 0.4391 0.145 Uiso 0.50 1 calc PR . .
H98B H 1.8283 -0.9456 0.4362 0.145 Uiso 0.50 1 calc PR . .

loop_
_atom_site_aniso_label
_atom_site_aniso_U_11
_atom_site_aniso_U_22
_atom_site_aniso_U_33
_atom_site_aniso_U_23
_atom_site_aniso_U_13
_atom_site_aniso_U_12
Mn1 0.0488(5) 0.0463(5) 0.0299(4) -0.0064(3) 0.0054(3) -0.0201(4)
Mn2 0.0756(6) 0.0510(5) 0.0320(4) -0.0065(3) 0.0100(4) -0.0285(4)
C1 0.060(4) 0.042(3) 0.040(3) -0.012(2) 0.007(2) -0.023(3)
N1 0.070(3) 0.045(3) 0.035(2) -0.0088(19) 0.011(2) -0.025(2)
N2 0.045(3) 0.052(3) 0.045(2) -0.012(2) -0.001(2) -0.017(2)
O1 0.064(3) 0.063(3) 0.091(3) -0.025(2) -0.012(2) -0.004(2)
C2 0.090(5) 0.056(4) 0.045(3) -0.003(3) 0.015(3) -0.029(4)
O2 0.075(3) 0.091(3) 0.074(3) -0.007(2) 0.003(3) -0.021(3)
C3 0.060(4) 0.047(3) 0.045(3) -0.003(2) 0.002(3) -0.018(3)
O3 0.082(3) 0.064(2) 0.035(2) 0.0023(18) 0.0079(19) -0.013(2)
P1 0.0540(9) 0.0514(8) 0.0307(6) -0.0089(6) 0.0046(6) -0.0264(7)
P3 0.1394(18) 0.0544(10) 0.0390(8) -0.0021(7) 0.0073(9) -0.0448(11)
P2 0.0699(10) 0.0549(8) 0.0305(7) -0.0047(6) 0.0017(6) -0.0387(8)
O4 0.108(4) 0.058(3) 0.065(3) -0.017(2) 0.001(3) -0.020(2)
C5 0.129(7) 0.076(5) 0.092(5) -0.017(4) 0.025(5) -0.027(5)
C6 0.116(8) 0.108(7) 0.272(14) -0.090(8) 0.037(8) -0.019(6)
O5 0.174(19) 0.070(15) 0.10(2) -0.017(12) 0.040(12) -0.097(13)
C7 0.15(3) 0.068(15) 0.14(2) -0.071(16) 0.096(19) -0.059(14)
C8 0.12(3) 0.060(16) 0.26(3) -0.046(18) 0.03(2) -0.050(14)
O5' 0.128(12) 0.034(8) 0.045(6) -0.005(7) 0.025(6) -0.049(6)
C7' 0.114(18) 0.035(10) 0.122(14) -0.015(10) 0.019(14) -0.037(10)
C8' 0.14(3) 0.09(2) 0.21(3) -0.068(19) 0.10(3) -0.069(17)
O6 0.150(11) 0.063(7) 0.022(5) 0.005(5) 0.009(6) -0.031(6)
C9 0.24(3) 0.074(13) 0.18(2) 0.007(14) -0.08(2) -0.011(15)
C10 0.38(5) 0.25(3) 0.032(9) 0.035(15) -0.012(16) -0.18(3)
O6' 0.222(17) 0.084(10) 0.034(7) 0.024(7) -0.007(8) -0.076(10)
C9' 0.097(11) 0.067(9) 0.043(7) -0.004(6) 0.005(7) 0.002(8)
C10' 0.16(2) 0.086(14) 0.125(19) -0.028(13) -0.039(16) 0.019(14)
C11 0.059(3) 0.054(3) 0.035(3) -0.001(2) -0.002(2) -0.032(3)
C12 0.055(3) 0.056(3) 0.032(3) -0.010(2) 0.006(2) -0.033(3)
C13 0.062(4) 0.055(3) 0.043(3) -0.012(3) 0.007(3) -0.025(3)
C14 0.068(4) 0.055(3) 0.054(3) -0.004(3) 0.007(3) -0.029(3)
C15 0.072(4) 0.064(4) 0.051(3) -0.004(3) 0.014(3) -0.041(3)
C16 0.052(3) 0.073(4) 0.048(3) -0.018(3) 0.011(3) -0.029(3)
C17 0.065(4) 0.057(3) 0.040(3) -0.011(2) 0.005(3) -0.027(3)
C18 0.043(3) 0.057(3) 0.036(3) -0.008(2) 0.005(2) -0.026(3)
C19 0.050(3) 0.062(3) 0.041(3) -0.010(3) 0.007(3) -0.023(3)
C20 0.054(4) 0.094(5) 0.039(3) -0.009(3) -0.003(3) -0.037(4)
C21 0.066(4) 0.082(4) 0.044(3) -0.031(3) 0.018(3) -0.039(4)
C22 0.063(4) 0.074(4) 0.048(3) -0.028(3) 0.008(3) -0.027(3)
C23 0.050(3) 0.070(4) 0.044(3) -0.016(3) 0.005(2) -0.022(3)
C24 0.066(4) 0.065(3) 0.036(3) -0.010(2) 0.001(2) -0.045(3)
C25 0.133(6) 0.111(5) 0.039(3) -0.001(3) -0.006(3) -0.089(5)
C26 0.106(6) 0.123(6) 0.061(4) -0.012(4) -0.010(4) -0.087(5)
C27 0.058(4) 0.093(5) 0.049(3) -0.021(3) -0.006(3) -0.026(3)
C28 0.052(3) 0.069(4) 0.039(3) -0.009(3) 0.002(2) -0.015(3)
C29 0.048(3) 0.057(3) 0.038(3) -0.012(2) 0.003(2) -0.022(3)
C30 0.061(4) 0.062(3) 0.037(3) -0.001(3) -0.005(2) -0.036(3)
C31 0.064(4) 0.074(4) 0.049(3) -0.002(3) -0.008(3) -0.035(3)
C32 0.056(4) 0.093(5) 0.061(4) -0.013(4) 0.004(3) -0.036(3)
C33 0.063(4) 0.105(5) 0.047(3) -0.003(4) 0.001(3) -0.039(4)
C34 0.073(4) 0.102(5) 0.045(3) 0.020(3) -0.007(3) -0.047(4)
C35 0.071(4) 0.073(4) 0.043(3) 0.005(3) 0.001(3) -0.036(3)
C36 0.068(4) 0.080(4) 0.053(3) -0.006(3) 0.022(3) -0.025(3)
C37 0.063(4) 0.045(3) 0.038(3) -0.003(2) 0.009(3) -0.024(3)
C38 0.059(4) 0.057(3) 0.044(3) -0.001(3) 0.004(3) -0.033(3)
C39 0.073(4) 0.043(3) 0.041(3) -0.007(2) 0.013(3) -0.017(3)
C40 0.054(3) 0.049(3) 0.049(3) -0.002(3) -0.003(3) -0.011(3)
C41 0.065(4) 0.051(3) 0.039(3) 0.004(2) 0.001(3) -0.019(3)
N3 0.047(3) 0.050(3) 0.053(3) -0.020(2) 0.014(2) -0.016(2)
C42 0.047(3) 0.050(3) 0.038(3) -0.009(2) 0.013(2) -0.012(3)
C43 0.044(3) 0.053(3) 0.049(3) -0.025(3) 0.017(3) -0.020(3)
C44 0.056(4) 0.071(4) 0.048(3) -0.025(3) 0.016(3) -0.021(3)
C45 0.101(6) 0.113(6) 0.051(4) 0.002(4) -0.001(4) -0.036(5)
C46 0.060(4) 0.108(6) 0.064(4) -0.052(4) 0.009(3) -0.018(4)
C47 0.058(4) 0.079(5) 0.104(6) -0.053(4) 0.022(4) -0.036(4)
C48 0.064(4) 0.054(4) 0.113(6) -0.030(4) 0.040(4) -0.022(3)
C49 0.047(3) 0.047(3) 0.073(4) -0.021(3) 0.017(3) -0.013(3)
C50 0.073(5) 0.069(4) 0.104(6) 0.002(4) 0.003(4) -0.004(4)
P4 0.0708(12) 0.0666(11) 0.0641(10) 0.0097(9) 0.0163(9) -0.0053(10)
F1 0.193(5) 0.148(4) 0.085(3) 0.048(3) 0.077(3) 0.062(4)
F2 0.110(4) 0.135(4) 0.173(5) 0.041(3) -0.027(3) -0.070(3)
F3 0.142(4) 0.086(3) 0.062(2) 0.0102(19) 0.001(2) -0.033(3)
F4 0.129(4) 0.128(4) 0.211(6) 0.053(4) 0.052(4) 0.061(3)
F5 0.197(5) 0.089(3) 0.128(4) -0.040(3) -0.039(4) -0.036(3)
F6 0.075(2) 0.064(2) 0.089(2) -0.0118(18) 0.0186(19) -0.0046(18)
Cl1 0.178(2) 0.1258(19) 0.1087(17) -0.0053(14) 0.0022(16) -0.0828(18)
Cl2 0.161(2) 0.1324(19) 0.1194(18) -0.0297(15) 0.0290(17) -0.0749(18)
C99 0.167(9) 0.131(7) 0.080(5) 0.003(5) 0.012(6) -0.024(7)
Cl4 0.200(6) 0.142(5) 0.108(4) -0.027(3) -0.055(4) 0.013(4)
Cl3 0.153(5) 0.158(5) 0.174(6) -0.011(4) 0.033(5) -0.019(4)
C98 0.101(13) 0.058(9) 0.21(2) -0.030(11) 0.008(13) -0.031(9)

loop_
_atom_type_symbol
_atom_type_description
_atom_type_scat_dispersion_real
_atom_type_scat_dispersion_imag
_atom_type_scat_source
C C 0.0033 0.0016 'International Tables Vol C Tables 4.2.6.8 and 6.1.1.4'
H H 0.0000 0.0000 'International Tables Vol C Tables 4.2.6.8 and 6.1.1.4'
N N 0.0061 0.0033 'International Tables Vol C Tables 4.2.6.8 and 6.1.1.4'
O O 0.0106 0.0060 'International Tables Vol C Tables 4.2.6.8 and 6.1.1.4'
F F 0.0171 0.0103 'International Tables Vol C Tables 4.2.6.8 and 6.1.1.4'
P P 0.1023 0.0942 'International Tables Vol C Tables 4.2.6.8 and 6.1.1.4'
Mn Mn 0.3368 0.7283 'International Tables Vol C Tables 4.2.6.8 and 6.1.1.4'
Cl Cl 0.1484 0.1585 'International Tables Vol C Tables 4.2.6.8 and 6.1.1.4'

loop_
_geom_angle_atom_site_label_1
_geom_angle_atom_site_label_2
_geom_angle_atom_site_label_3
_geom_angle
_geom_angle_site_symmetry_1
_geom_angle_site_symmetry_3
_geom_angle_publ_flag
N2 Mn1 C42 96.2(2) . . ?
N2 Mn1 C1 96.2(2) . . ?
C42 Mn1 C1 91.5(2) . . ?
N2 Mn1 C41 119.0(2) . . ?
C42 Mn1 C41 89.6(2) . . ?
C1 Mn1 C41 144.4(2) . . ?
N2 Mn1 C40 157.6(2) . . ?
C42 Mn1 C40 90.9(2) . . ?
C1 Mn1 C40 104.8(2) . . ?
C41 Mn1 C40 39.62(19) . . ?
N2 Mn1 C37 92.8(2) . . ?
C42 Mn1 C37 122.3(2) . . ?
C1 Mn1 C37 143.73(19) . . ?
C41 Mn1 C37 38.63(19) . . ?
C40 Mn1 C37 65.6(2) . . ?
N2 Mn1 C38 102.7(2) . . ?
C42 Mn1 C38 153.4(2) . . ?
C1 Mn1 C38 104.74(19) . . ?
C41 Mn1 C38 64.8(2) . . ?
C40 Mn1 C38 64.8(2) . . ?
C37 Mn1 C38 39.01(18) . . ?
N2 Mn1 C39 138.7(2) . . ?
C42 Mn1 C39 124.9(2) . . ?
C1 Mn1 C39 86.56(19) . . ?
C41 Mn1 C39 64.2(2) . . ?
C40 Mn1 C39 37.89(19) . . ?
C37 Mn1 C39 64.27(19) . . ?
C38 Mn1 C39 38.07(19) . . ?
C3 Mn2 C2 89.8(2) . . ?
C3 Mn2 N1 176.3(2) . . ?
C2 Mn2 N1 93.3(2) . . ?
C3 Mn2 P3 90.64(17) . . ?
C2 Mn2 P3 91.37(19) . . ?
N1 Mn2 P3 91.20(12) . . ?
C3 Mn2 P1 92.03(16) . . ?
C2 Mn2 P1 97.38(19) . . ?
N1 Mn2 P1 85.67(12) . . ?
P3 Mn2 P1 170.85(8) . . ?
C3 Mn2 P2 91.79(18) . . ?
C2 Mn2 P2 169.56(19) . . ?
N1 Mn2 P2 84.81(13) . . ?
P3 Mn2 P2 98.92(7) . . ?
P1 Mn2 P2 72.26(5) . . ?
N1 C1 Mn1 177.0(5) . . ?
C1 N1 Mn2 176.3(4) . . ?
O1 N2 Mn1 176.5(4) . . ?
O2 C2 Mn2 177.8(5) . . ?
O3 C3 Mn2 178.8(5) . . ?
C18 P1 C12 100.7(2) . . ?
C18 P1 C11 106.8(2) . . ?
C12 P1 C11 106.3(2) . . ?
C18 P1 Mn2 121.62(17) . . ?
C12 P1 Mn2 123.91(18) . . ?
C11 P1 Mn2 95.46(16) . . ?
O6' P3 O4 112.6(6) . . ?
O6' P3 O5' 93.1(13) . . ?
O4 P3 O5' 99.1(9) . . ?
O6' P3 O5 104.9(13) . . ?
O4 P3 O5 98.8(12) . . ?
O4 P3 O6 87.4(4) . . ?
O5' P3 O6 107.6(11) . . ?
O5 P3 O6 120.4(12) . . ?
O6' P3 Mn2 109.2(5) . . ?
O4 P3 Mn2 119.63(17) . . ?
O5' P3 Mn2 120.1(8) . . ?
O5 P3 Mn2 110.3(10) . . ?
O6 P3 Mn2 117.3(5) . . ?
C30 P2 C24 102.1(2) . . ?
C30 P2 C11 106.1(2) . . ?
C24 P2 C11 106.7(2) . . ?
C30 P2 Mn2 120.70(19) . . ?
C24 P2 Mn2 125.15(19) . . ?
C11 P2 Mn2 93.39(17) . . ?
C5 O4 P3 121.0(4) . . ?
C6 C5 O4 112.7(7) . . ?
C7 O5 P3 132(2) . . ?
C8 C7 O5 121(2) . . ?
C7' O5' P3 117.2(17) . . ?
O5' C7' C8' 100.5(17) . . ?
C9 O6 P3 111.9(11) . . ?
C10 C9 O6 136.1(19) . . ?
C9' O6' P3 157.4(14) . . ?
O6' C9' C10' 93.0(16) . . ?
P1 C11 P2 96.6(2) . . ?
C13 C12 C17 119.2(4) . . ?
C13 C12 P1 120.8(4) . . ?
C17 C12 P1 120.0(4) . . ?
C12 C13 C14 120.8(5) . . ?
C15 C14 C13 119.4(5) . . ?
C14 C15 C16 120.5(5) . . ?
C15 C16 C17 120.3(5) . . ?
C16 C17 C12 119.7(5) . . ?
C19 C18 C23 119.6(5) . . ?
C19 C18 P1 118.7(4) . . ?
C23 C18 P1 121.5(4) . . ?
C18 C19 C20 119.8(5) . . ?
C21 C20 C19 120.0(5) . . ?
C22 C21 C20 120.4(5) . . ?
C21 C22 C23 120.0(6) . . ?
C22 C23 C18 120.3(5) . . ?
C29 C24 C25 118.1(5) . . ?
C29 C24 P2 121.7(4) . . ?
C25 C24 P2 120.2(4) . . ?
C24 C25 C26 121.8(5) . . ?
C27 C26 C25 119.9(6) . . ?
C26 C27 C28 119.8(5) . . ?
C27 C28 C29 119.9(5) . . ?
C24 C29 C28 120.5(5) . . ?
C31 C30 C35 118.2(5) . . ?
C31 C30 P2 122.1(4) . . ?
C35 C30 P2 119.7(5) . . ?
C30 C31 C32 121.9(6) . . ?
C33 C32 C31 119.5(6) . . ?
C34 C33 C32 119.8(6) . . ?
C33 C34 C35 121.5(6) . . ?
C34 C35 C30 119.0(6) . . ?
C41 C37 C38 107.0(5) . . ?
C41 C37 C36 127.0(5) . . ?
C38 C37 C36 126.0(5) . . ?
C41 C37 Mn1 69.3(3) . . ?
C38 C37 Mn1 70.8(3) . . ?
C36 C37 Mn1 126.7(4) . . ?
C39 C38 C37 107.2(5) . . ?
C39 C38 Mn1 71.0(3) . . ?
C37 C38 Mn1 70.2(3) . . ?
C40 C39 C38 110.3(5) . . ?
C40 C39 Mn1 70.1(3) . . ?
C38 C39 Mn1 70.9(3) . . ?
C39 C40 C41 106.4(5) . . ?
C39 C40 Mn1 72.0(3) . . ?
C41 C40 Mn1 69.4(3) . . ?
C37 C41 C40 109.0(5) . . ?
C37 C41 Mn1 72.1(3) . . ?
C40 C41 Mn1 71.0(3) . . ?
C42 N3 C43 177.0(5) . . ?
N3 C42 Mn1 176.3(4) . . ?
C44 C43 C49 125.3(5) . . ?
C44 C43 N3 117.2(5) . . ?
C49 C43 N3 117.5(5) . . ?
C43 C44 C46 115.8(6) . . ?
C43 C44 C45 122.4(5) . . ?
C46 C44 C45 121.8(6) . . ?
C47 C46 C44 120.4(6) . . ?
C48 C47 C46 121.2(6) . . ?
C47 C48 C49 121.5(6) . . ?
C43 C49 C48 115.9(6) . . ?
C43 C49 C50 122.0(5) . . ?
C48 C49 C50 122.2(6) . . ?
F4 P4 F5 91.5(3) . . ?
F4 P4 F1 90.4(3) . . ?
F5 P4 F1 93.3(3) . . ?
F4 P4 F6 178.4(3) . . ?
F5 P4 F6 89.8(2) . . ?
F1 P4 F6 88.6(2) . . ?
F4 P4 F3 91.1(3) . . ?
F5 P4 F3 88.9(2) . . ?
F1 P4 F3 177.3(3) . . ?
F6 P4 F3 89.9(2) . . ?
F4 P4 F2 91.1(3) . . ?
F5 P4 F2 176.0(3) . . ?
F1 P4 F2 89.7(3) . . ?
F6 P4 F2 87.7(2) . . ?
F3 P4 F2 88.0(2) . . ?
Cl1 C99 Cl2 111.2(4) . . ?
Cl3 Cl4 C98 99.1(8) 2_936 . ?
Cl4 Cl3 C98 132.4(8) 2_936 . ?
Cl4 C98 Cl3 119.4(12) . . ?

loop_
_geom_bond_atom_site_label_1
_geom_bond_atom_site_label_2
_geom_bond_distance
_geom_bond_site_symmetry_2
_geom_bond_publ_flag
Mn1 N2 1.653(5) . ?
Mn1 C42 1.892(6) . ?
Mn1 C1 1.951(5) . ?
Mn1 C41 2.114(5) . ?
Mn1 C40 2.135(5) . ?
Mn1 C37 2.151(5) . ?
Mn1 C38 2.159(5) . ?
Mn1 C39 2.160(5) . ?
Mn2 C3 1.777(5) . ?
Mn2 C2 1.806(8) . ?
Mn2 N1 2.012(4) . ?
Mn2 P3 2.2239(17) . ?
Mn2 P1 2.2977(15) . ?
Mn2 P2 2.3581(18) . ?
C1 N1 1.157(5) . ?
N2 O1 1.182(5) . ?
C2 O2 1.159(7) . ?
C3 O3 1.162(5) . ?
P1 C18 1.815(5) . ?
P1 C12 1.826(5) . ?
P1 C11 1.837(5) . ?
P3 O6' 1.579(10) . ?
P3 O4 1.595(4) . ?
P3 O5' 1.597(11) . ?
P3 O5 1.607(13) . ?
P3 O6 1.689(11) . ?
P2 C30 1.814(5) . ?
P2 C24 1.828(5) . ?
P2 C11 1.839(5) . ?
O4 C5 1.439(8) . ?
C5 C6 1.400(10) . ?
O5 C7 1.478(14) . ?
C7 C8 1.45(4) . ?
O5' C7' 1.472(14) . ?
C7' C8' 1.49(4) . ?
O6 C9 1.476(18) . ?
C9 C10 1.383(18) . ?
O6' C9' 1.309(18) . ?
C9' C10' 1.402(18) . ?
C12 C13 1.381(7) . ?
C12 C17 1.400(7) . ?
C13 C14 1.406(7) . ?
C14 C15 1.375(8) . ?
C15 C16 1.380(8) . ?
C16 C17 1.395(7) . ?
C18 C19 1.375(7) . ?
C18 C23 1.393(7) . ?
C19 C20 1.408(7) . ?
C20 C21 1.375(8) . ?
C21 C22 1.373(8) . ?
C22 C23 1.390(7) . ?
C24 C29 1.366(6) . ?
C24 C25 1.369(7) . ?
C25 C26 1.379(8) . ?
C26 C27 1.359(8) . ?
C27 C28 1.364(7) . ?
C28 C29 1.405(7) . ?
C30 C31 1.381(8) . ?
C30 C35 1.411(7) . ?
C31 C32 1.391(7) . ?
C32 C33 1.375(8) . ?
C33 C34 1.370(8) . ?
C34 C35 1.397(8) . ?
C36 C37 1.483(7) . ?
C37 C41 1.411(7) . ?
C37 C38 1.439(7) . ?
C38 C39 1.409(7) . ?
C39 C40 1.395(7) . ?
C40 C41 1.440(7) . ?
N3 C42 1.158(6) . ?
N3 C43 1.399(6) . ?
C43 C44 1.375(8) . ?
C43 C49 1.386(7) . ?
C44 C46 1.415(8) . ?
C44 C45 1.504(8) . ?
C46 C47 1.368(9) . ?
C47 C48 1.362(9) . ?
C48 C49 1.391(8) . ?
C49 C50 1.489(8) . ?
P4 F4 1.550(5) . ?
P4 F5 1.552(5) . ?
P4 F1 1.556(4) . ?
P4 F6 1.584(4) . ?
P4 F3 1.589(4) . ?
P4 F2 1.596(5) . ?
Cl1 C99 1.721(9) . ?
Cl2 C99 1.779(9) . ?
Cl4 Cl3 1.364(8) 2_936 ?
Cl4 C98 1.622(14) . ?
Cl3 Cl4 1.364(8) 2_936 ?
Cl3 C98 1.662(12) . ?
